data_1508113
loop_
_publ_author_name
'Bonyhady, Simon J.'
'Collis, David'
'Frenking, Gernot'
'Holzmann, Nicole'
'Jones, Cameron'
'Stasch, Andreas'

_publ_section_title
;
 Synthesis of a stable adduct of dialane(4) (Al2H4) via hydrogenation of a
 magnesium(I) dimer.
;
_journal_issue 10
_journal_name_full 'Nature chemistry'
_journal_page_first 865
_journal_page_last 869
_journal_paper_doi 10.1038/nchem.762
_journal_volume 2
_journal_year 2010
_chemical_formula_sum 'C73 H93 Al2 N4'
_chemical_formula_weight 1080.47
_chemical_name_systematic
; 
 ? 
;
_space_group_IT_number 2
_symmetry_cell_setting triclinic
_symmetry_space_group_name_Hall '-P 1'
_symmetry_space_group_name_H-M 'P -1'
_atom_sites_solution_hydrogens geom
_atom_sites_solution_primary direct
_atom_sites_solution_secondary difmap
_audit_creation_method SHELXL-97
_cell_angle_alpha 82.645(3)
_cell_angle_beta 67.092(3)
_cell_angle_gamma 79.720(3)
_cell_formula_units_Z 4
_cell_length_a 19.2949(12)
_cell_length_b 19.4205(13)
_cell_length_c 19.6592(15)
_cell_measurement_temperature 123(2)
_cell_volume 6662.8(8)
_computing_structure_refinement 'SHELXL-97 (Sheldrick, 1997)'
_computing_structure_solution 'SHELXS-97 (Sheldrick, 1990)'
_diffrn_ambient_temperature 123(2)
_diffrn_measured_fraction_theta_full 0.970
_diffrn_measured_fraction_theta_max 0.970
_diffrn_measurement_device_type 'Bruker X8 CCD'
_diffrn_radiation_monochromator graphite
_diffrn_radiation_source 'fine-focus sealed tube'
_diffrn_radiation_type MoK\a
_diffrn_radiation_wavelength 0.71073
_diffrn_reflns_av_R_equivalents 0.0544
_diffrn_reflns_av_sigmaI/netI 0.0763
_diffrn_reflns_limit_h_max 18
_diffrn_reflns_limit_h_min -22
_diffrn_reflns_limit_k_max 22
_diffrn_reflns_limit_k_min -22
_diffrn_reflns_limit_l_max 22
_diffrn_reflns_limit_l_min -22
_diffrn_reflns_number 53108
_diffrn_reflns_theta_full 24.00
_diffrn_reflns_theta_max 24.00
_diffrn_reflns_theta_min 1.07
_exptl_absorpt_coefficient_mu 0.086
_exptl_absorpt_correction_T_max 0.971
_exptl_absorpt_correction_T_min 0.951
_exptl_absorpt_correction_type multi-scan
_exptl_absorpt_process_details 'SADABS (Sheldrick, 1997)'
_exptl_crystal_colour colourless
_exptl_crystal_density_diffrn 1.077
_exptl_crystal_density_method 'not measured'
_exptl_crystal_description block
_exptl_crystal_F_000 2340
_exptl_crystal_size_max 0.50
_exptl_crystal_size_mid 0.40
_exptl_crystal_size_min 0.30
_refine_diff_density_max 0.849
_refine_diff_density_min -0.556
_refine_diff_density_rms 0.072
_refine_ls_extinction_method none
_refine_ls_goodness_of_fit_ref 1.039
_refine_ls_hydrogen_treatment mixed
_refine_ls_matrix_type full
_refine_ls_number_parameters 1475
_refine_ls_number_reflns 20295
_refine_ls_number_restraints 119
_refine_ls_restrained_S_all 1.082
_refine_ls_R_factor_all 0.1515
_refine_ls_R_factor_gt 0.0946
_refine_ls_shift/su_max 0.000
_refine_ls_shift/su_mean 0.000
_refine_ls_structure_factor_coef Fsqd
_refine_ls_weighting_details 'calc w=1/[\s^2^(Fo^2^)+(0.1053P)^2^+15.4826P] where P=(Fo^2^+2Fc^2^)/3'
_refine_ls_weighting_scheme calc
_refine_ls_wR_factor_gt 0.2241
_refine_ls_wR_factor_ref 0.2685
_reflns_number_gt 11935
_reflns_number_total 20295
_reflns_threshold_expression >2sigma(I)
_cod_data_source_file nchem.762-s7.cif
_cod_data_source_block compound11
_cod_original_sg_symbol_H-M P-1
_cod_database_code 1508113

loop_
_symmetry_equiv_pos_as_xyz
'x, y, z'
'-x, -y, -z'

loop_
_atom_site_label
_atom_site_type_symbol
_atom_site_fract_x
_atom_site_fract_y
_atom_site_fract_z
_atom_site_U_iso_or_equiv
_atom_site_adp_type
_atom_site_occupancy
_atom_site_symmetry_multiplicity
_atom_site_calc_flag
_atom_site_refinement_flags
Al1 Al 0.51492(8) 0.54028(7) 0.04006(7) 0.0281(3) Uani 1 1 d .
N1 N 0.4976(2) 0.63990(19) 0.0131(2) 0.0264(9) Uani 1 1 d .
C1 C 0.5725(2) 0.6433(2) -0.0173(2) 0.0228(10) Uani 1 1 d .
H1A H 0.501(3) 0.521(3) 0.122(3) 0.058(16) Uiso 1 1 d .
Al2 Al 0.94238(8) 0.96515(7) 0.03657(8) 0.0335(4) Uani 1 1 d .
N2 N 0.6096(2) 0.58157(18) -0.00341(19) 0.0243(9) Uani 1 1 d .
C2 C 0.6083(3) 0.7033(2) -0.0635(2) 0.0266(11) Uani 1 1 d .
H2A H 0.891(3) 0.983(3) 0.122(3) 0.068(18) Uiso 1 1 d .
Al3 Al 0.06205(9) 0.52817(8) 0.46122(8) 0.0336(4) Uani 1 1 d .
N3 N 0.9591(2) 0.86461(19) 0.0248(2) 0.0293(9) Uani 1 1 d .
C3 C 0.5738(3) 0.7452(3) -0.1078(2) 0.0350(12) Uani 1 1 d .
H3 H 0.5256 0.7371 -0.1049 0.042 Uiso 1 1 calc R
H3A H 0.118(3) 0.505(2) 0.386(3) 0.041(13) Uiso 1 1 d .
Al4 Al 0.48872(8) 0.95832(7) 0.45951(7) 0.0287(3) Uani 1 1 d .
N4 N 0.8915(2) 0.94121(19) -0.0247(2) 0.0274(9) Uani 1 1 d .
C4 C 0.6082(3) 0.7984(3) -0.1558(3) 0.0392(13) Uani 1 1 d .
H4 H 0.5834 0.8262 -0.1854 0.047 Uiso 1 1 calc R
H4A H 0.517(3) 0.972(3) 0.372(3) 0.064(17) Uiso 1 1 d .
N5 N 0.1136(2) 0.55322(19) 0.52092(19) 0.0257(9) Uani 1 1 d .
C5 C 0.6788(3) 0.8118(3) -0.1615(3) 0.0395(13) Uani 1 1 d .
N6 N 0.0546(2) 0.6297(2) 0.4628(2) 0.0299(9) Uani 1 1 d .
C6 C 0.7123(3) 0.7713(3) -0.1158(3) 0.0392(13) Uani 1 1 d .
H6 H 0.7595 0.7808 -0.1174 0.047 Uiso 1 1 calc R
N7 N 0.5005(2) 0.86059(19) 0.4944(2) 0.0274(9) Uani 1 1 d .
C7 C 0.6786(3) 0.7179(3) -0.0685(3) 0.0333(12) Uani 1 1 d .
H7 H 0.7034 0.6904 -0.0387 0.040 Uiso 1 1 calc R
N8 N 0.3920(2) 0.92150(19) 0.5007(2) 0.0275(9) Uani 1 1 d .
C8 C 0.7174(4) 0.8686(3) -0.2158(3) 0.0542(16) Uani 1 1 d .
H8A H 0.7399 0.8517 -0.2657 0.081 Uiso 1 1 calc R
H8B H 0.7574 0.8806 -0.2022 0.081 Uiso 1 1 calc R
H8C H 0.6799 0.9102 -0.2146 0.081 Uiso 1 1 calc R
C9 C 0.4361(2) 0.6966(2) 0.0285(2) 0.0277(11) Uani 1 1 d .
C10 C 0.3864(3) 0.7025(2) -0.0090(3) 0.0314(11) Uani 1 1 d .
C11 C 0.3206(3) 0.7518(3) 0.0140(3) 0.0436(14) Uani 1 1 d .
H11 H 0.2856 0.7561 -0.0100 0.052 Uiso 1 1 calc R
C12 C 0.3059(3) 0.7939(3) 0.0704(3) 0.0478(15) Uani 1 1 d .
H12 H 0.2607 0.8266 0.0855 0.057 Uiso 1 1 calc R
C13 C 0.3558(3) 0.7887(3) 0.1048(3) 0.0452(14) Uani 1 1 d .
H13 H 0.3456 0.8192 0.1427 0.054 Uiso 1 1 calc R
C14 C 0.4219(3) 0.7397(3) 0.0857(3) 0.0325(11) Uani 1 1 d .
C15 C 0.4009(3) 0.6562(3) -0.0709(3) 0.0387(13) Uani 1 1 d .
H15 H 0.4539 0.6308 -0.0846 0.046 Uiso 1 1 calc R
C16 C 0.3472(3) 0.6017(3) -0.0452(4) 0.0564(16) Uani 1 1 d .
H16A H 0.3512 0.5753 -0.0006 0.085 Uiso 1 1 calc R
H16B H 0.3608 0.5694 -0.0843 0.085 Uiso 1 1 calc R
H16C H 0.2950 0.6250 -0.0340 0.085 Uiso 1 1 calc R
C17 C 0.3948(4) 0.6979(3) -0.1397(3) 0.0580(17) Uani 1 1 d .
H17A H 0.3425 0.7211 -0.1285 0.087 Uiso 1 1 calc R
H17B H 0.4088 0.6662 -0.1794 0.087 Uiso 1 1 calc R
H17C H 0.4293 0.7334 -0.1556 0.087 Uiso 1 1 calc R
C18 C 0.4724(3) 0.7320(3) 0.1288(3) 0.0466(14) Uani 1 1 d .
H18 H 0.5221 0.7051 0.0987 0.056 Uiso 1 1 calc R
C19 C 0.4889(4) 0.8021(4) 0.1414(4) 0.084(2) Uani 1 1 d .
H19A H 0.5019 0.8316 0.0951 0.125 Uiso 1 1 calc R
H19B H 0.5315 0.7942 0.1580 0.125 Uiso 1 1 calc R
H19C H 0.4438 0.8256 0.1792 0.125 Uiso 1 1 calc R
C20 C 0.4403(5) 0.6895(4) 0.2015(4) 0.075(2) Uani 1 1 d .
H20A H 0.3929 0.7156 0.2337 0.112 Uiso 1 1 calc R
H20B H 0.4771 0.6807 0.2258 0.112 Uiso 1 1 calc R
H20C H 0.4301 0.6447 0.1921 0.112 Uiso 1 1 calc R
C21 C 0.6901(2) 0.5595(2) -0.0353(2) 0.0269(10) Uani 1 1 d .
C22 C 0.7246(3) 0.5433(2) -0.1093(3) 0.0305(11) Uani 1 1 d .
C23 C 0.8031(3) 0.5183(3) -0.1360(3) 0.0384(13) Uani 1 1 d .
H23 H 0.8285 0.5073 -0.1862 0.046 Uiso 1 1 calc R
C24 C 0.8435(3) 0.5097(3) -0.0905(3) 0.0384(13) Uani 1 1 d .
H24 H 0.8963 0.4927 -0.1097 0.046 Uiso 1 1 calc R
C25 C 0.8080(3) 0.5254(2) -0.0174(3) 0.0357(12) Uani 1 1 d .
H25 H 0.8368 0.5194 0.0132 0.043 Uiso 1 1 calc R
C26 C 0.7301(3) 0.5501(2) 0.0124(3) 0.0297(11) Uani 1 1 d .
C27 C 0.6820(3) 0.5487(3) -0.1602(3) 0.0370(12) Uani 1 1 d .
H27 H 0.6277 0.5666 -0.1314 0.044 Uiso 1 1 calc R
C28 C 0.7106(3) 0.6002(3) -0.2267(3) 0.0552(16) Uani 1 1 d .
H28A H 0.7086 0.6460 -0.2096 0.083 Uiso 1 1 calc R
H28B H 0.6784 0.6049 -0.2557 0.083 Uiso 1 1 calc R
H28C H 0.7631 0.5830 -0.2576 0.083 Uiso 1 1 calc R
C29 C 0.6841(3) 0.4762(3) -0.1848(3) 0.0528(15) Uani 1 1 d .
H29A H 0.7360 0.4590 -0.2173 0.079 Uiso 1 1 calc R
H29B H 0.6499 0.4798 -0.2115 0.079 Uiso 1 1 calc R
H29C H 0.6676 0.4434 -0.1412 0.079 Uiso 1 1 calc R
C30 C 0.6911(3) 0.5642(3) 0.0941(3) 0.0365(12) Uani 1 1 d .
H30 H 0.6372 0.5558 0.1102 0.044 Uiso 1 1 calc R
C31 C 0.6893(4) 0.6397(3) 0.1075(3) 0.0606(17) Uani 1 1 d .
H31A H 0.7414 0.6500 0.0916 0.091 Uiso 1 1 calc R
H31B H 0.6624 0.6469 0.1603 0.091 Uiso 1 1 calc R
H31C H 0.6630 0.6709 0.0792 0.091 Uiso 1 1 calc R
C32 C 0.7264(4) 0.5151(3) 0.1426(3) 0.0586(17) Uani 1 1 d .
H32A H 0.7311 0.4665 0.1308 0.088 Uiso 1 1 calc R
H32B H 0.6940 0.5205 0.1948 0.088 Uiso 1 1 calc R
H32C H 0.7769 0.5266 0.1333 0.088 Uiso 1 1 calc R
C33 C 0.9220(2) 0.8739(2) -0.0214(2) 0.0242(10) Uani 1 1 d .
C34 C 0.9180(2) 0.8196(2) -0.0660(2) 0.0278(11) Uani 1 1 d .
C35 C 0.9023(3) 0.7526(2) -0.0359(3) 0.0326(12) Uani 1 1 d .
H35 H 0.8934 0.7408 0.0149 0.039 Uiso 1 1 calc R
C36 C 0.8994(3) 0.7034(3) -0.0789(3) 0.0366(12) Uani 1 1 d .
H36 H 0.8881 0.6581 -0.0574 0.044 Uiso 1 1 calc R
C37 C 0.9129(3) 0.7192(2) -0.1537(3) 0.0335(12) Uani 1 1 d .
C38 C 0.9286(3) 0.7861(3) -0.1835(3) 0.0372(12) Uani 1 1 d .
H38 H 0.9383 0.7978 -0.2345 0.045 Uiso 1 1 calc R
C39 C 0.9302(3) 0.8357(2) -0.1401(3) 0.0337(12) Uani 1 1 d .
H39 H 0.9397 0.8815 -0.1613 0.040 Uiso 1 1 calc R
C40 C 0.9081(3) 0.6653(3) -0.2000(3) 0.0481(14) Uani 1 1 d .
H40A H 0.8547 0.6639 -0.1909 0.072 Uiso 1 1 calc R
H40B H 0.9311 0.6191 -0.1865 0.072 Uiso 1 1 calc R
H40C H 0.9354 0.6778 -0.2525 0.072 Uiso 1 1 calc R
C41 C 1.0018(3) 0.8006(2) 0.0399(2) 0.0272(11) Uani 1 1 d .
C42 C 1.0772(3) 0.7807(3) -0.0090(3) 0.0359(12) Uani 1 1 d .
C43 C 1.1185(3) 0.7220(3) 0.0116(3) 0.0410(13) Uani 1 1 d .
H43 H 1.1690 0.7075 -0.0209 0.049 Uiso 1 1 calc R
C44 C 1.0889(3) 0.6840(3) 0.0777(3) 0.0392(13) Uani 1 1 d .
H44 H 1.1190 0.6445 0.0910 0.047 Uiso 1 1 calc R
C45 C 1.0143(3) 0.7039(3) 0.1250(3) 0.0374(12) Uani 1 1 d .
H45 H 0.9937 0.6776 0.1707 0.045 Uiso 1 1 calc R
C46 C 0.9698(3) 0.7616(2) 0.1065(3) 0.0301(11) Uani 1 1 d .
C47 C 1.1134(3) 0.8225(3) -0.0821(3) 0.0493(15) Uani 1 1 d .
H47 H 1.0739 0.8612 -0.0878 0.059 Uiso 1 1 calc R
C48 C 1.1378(4) 0.7755(4) -0.1468(3) 0.086(3) Uani 1 1 d .
H48A H 1.1802 0.7398 -0.1454 0.130 Uiso 1 1 calc R
H48B H 1.1540 0.8041 -0.1936 0.130 Uiso 1 1 calc R
H48C H 1.0950 0.7525 -0.1428 0.130 Uiso 1 1 calc R
C49 C 1.1795(3) 0.8558(4) -0.0824(3) 0.0650(19) Uani 1 1 d .
H49A H 1.1629 0.8818 -0.0379 0.097 Uiso 1 1 calc R
H49B H 1.1963 0.8879 -0.1265 0.097 Uiso 1 1 calc R
H49C H 1.2217 0.8190 -0.0830 0.097 Uiso 1 1 calc R
C50 C 0.8873(3) 0.7808(3) 0.1591(3) 0.0409(13) Uani 1 1 d .
H50 H 0.8619 0.8173 0.1324 0.049 Uiso 1 1 calc R
C51 C 0.8436(3) 0.7181(3) 0.1808(3) 0.0585(17) Uani 1 1 d .
H51A H 0.8500 0.6962 0.1361 0.088 Uiso 1 1 calc R
H51B H 0.7895 0.7339 0.2078 0.088 Uiso 1 1 calc R
H51C H 0.8632 0.6839 0.2125 0.088 Uiso 1 1 calc R
C52 C 0.8827(4) 0.8121(3) 0.2281(3) 0.0633(18) Uani 1 1 d .
H52A H 0.9117 0.7793 0.2528 0.095 Uiso 1 1 calc R
H52B H 0.8295 0.8210 0.2619 0.095 Uiso 1 1 calc R
H52C H 0.9041 0.8564 0.2141 0.095 Uiso 1 1 calc R
C53 C 0.8343(3) 0.9651(2) -0.0551(2) 0.0287(11) Uani 1 1 d .
C54 C 0.8507(3) 1.0115(2) -0.1177(3) 0.0324(12) Uani 1 1 d .
C55 C 0.7934(3) 1.0342(3) -0.1457(3) 0.0421(14) Uani 1 1 d .
H55 H 0.8032 1.0654 -0.1887 0.050 Uiso 1 1 calc R
C56 C 0.7234(3) 1.0124(3) -0.1125(3) 0.0497(15) Uani 1 1 d .
H56 H 0.6854 1.0286 -0.1325 0.060 Uiso 1 1 calc R
C57 C 0.7082(3) 0.9669(3) -0.0503(3) 0.0467(14) Uani 1 1 d .
H57 H 0.6595 0.9520 -0.0280 0.056 Uiso 1 1 calc R
C58 C 0.7625(3) 0.9423(2) -0.0191(3) 0.0333(12) Uani 1 1 d .
C59 C 0.9264(3) 1.0370(3) -0.1548(3) 0.0492(15) Uani 1 1 d .
H59 H 0.9621 1.0082 -0.1330 0.059 Uiso 1 1 calc R
C60 C 0.9614(4) 1.0299(3) -0.2388(4) 0.082(2) Uani 1 1 d .
H60A H 0.9606 0.9821 -0.2493 0.124 Uiso 1 1 calc R
H60B H 1.0140 1.0397 -0.2582 0.124 Uiso 1 1 calc R
H60C H 0.9319 1.0633 -0.2625 0.124 Uiso 1 1 calc R
C61 C 0.9204(4) 1.1127(3) -0.1399(3) 0.0616(18) Uani 1 1 d .
H61A H 0.8862 1.1422 -0.1613 0.092 Uiso 1 1 calc R
H61B H 0.9709 1.1277 -0.1624 0.092 Uiso 1 1 calc R
H61C H 0.9004 1.1174 -0.0864 0.092 Uiso 1 1 calc R
C62 C 0.7434(3) 0.8958(3) 0.0518(3) 0.0377(12) Uani 1 1 d .
H62 H 0.7900 0.8618 0.0481 0.045 Uiso 1 1 calc R
C63 C 0.6799(4) 0.8534(4) 0.0663(4) 0.072(2) Uani 1 1 d .
H63A H 0.6760 0.8202 0.1092 0.108 Uiso 1 1 calc R
H63B H 0.6907 0.8276 0.0228 0.108 Uiso 1 1 calc R
H63C H 0.6318 0.8850 0.0764 0.108 Uiso 1 1 calc R
C64 C 0.7246(4) 0.9388(3) 0.1174(3) 0.0641(18) Uani 1 1 d .
H64A H 0.7666 0.9649 0.1088 0.096 Uiso 1 1 calc R
H64B H 0.7170 0.9075 0.1622 0.096 Uiso 1 1 calc R
H64C H 0.6781 0.9718 0.1237 0.096 Uiso 1 1 calc R
C65 C 0.0901(2) 0.6215(2) 0.5104(2) 0.0236(10) Uani 1 1 d .
C66 C 0.0978(2) 0.6778(2) 0.5500(2) 0.0271(11) Uani 1 1 d .
C67 C 0.0863(3) 0.6665(3) 0.6246(2) 0.0336(12) Uani 1 1 d .
H67 H 0.0756 0.6220 0.6492 0.040 Uiso 1 1 calc R
C68 C 0.0903(3) 0.7193(3) 0.6634(3) 0.0391(13) Uani 1 1 d .
H68 H 0.0814 0.7107 0.7146 0.047 Uiso 1 1 calc R
C69 C 0.1070(3) 0.7841(3) 0.6292(3) 0.0404(13) Uani 1 1 d .
C70 C 0.1187(3) 0.7952(3) 0.5545(3) 0.0351(12) Uani 1 1 d .
H70 H 0.1301 0.8395 0.5298 0.042 Uiso 1 1 calc R
C71 C 0.1141(3) 0.7436(2) 0.5161(3) 0.0322(11) Uani 1 1 d .
H71 H 0.1221 0.7527 0.4651 0.039 Uiso 1 1 calc R
C72 C 0.1129(4) 0.8417(3) 0.6706(3) 0.0616(18) Uani 1 1 d .
H72A H 0.0865 0.8320 0.7239 0.092 Uiso 1 1 calc R
H72B H 0.0893 0.8867 0.6550 0.092 Uiso 1 1 calc R
H72C H 0.1665 0.8440 0.6598 0.092 Uiso 1 1 calc R
C73 C 0.1690(2) 0.5285(2) 0.5539(2) 0.0263(10) Uani 1 1 d .
C74 C 0.2428(3) 0.5447(2) 0.5175(3) 0.0311(11) Uani 1 1 d .
C75 C 0.2938(3) 0.5216(3) 0.5525(3) 0.0409(13) Uani 1 1 d .
H75 H 0.3441 0.5330 0.5299 0.049 Uiso 1 1 calc R
C76 C 0.2732(3) 0.4829(3) 0.6190(3) 0.0438(14) Uani 1 1 d .
H76 H 0.3087 0.4687 0.6424 0.053 Uiso 1 1 calc R
C77 C 0.2017(3) 0.4646(3) 0.6517(3) 0.0392(13) Uani 1 1 d .
H77 H 0.1885 0.4364 0.6969 0.047 Uiso 1 1 calc R
C78 C 0.1479(3) 0.4868(2) 0.6195(3) 0.0319(11) Uani 1 1 d .
C79 C 0.2689(3) 0.5811(3) 0.4410(3) 0.0476(14) Uani 1 1 d .
H79 H 0.2235 0.6108 0.4347 0.057 Uiso 1 1 calc R
C80 C 0.3285(4) 0.6285(4) 0.4263(3) 0.072(2) Uani 1 1 d .
H80A H 0.3091 0.6638 0.4632 0.107 Uiso 1 1 calc R
H80B H 0.3401 0.6520 0.3767 0.107 Uiso 1 1 calc R
H80C H 0.3748 0.6004 0.4295 0.107 Uiso 1 1 calc R
C81 C 0.2991(5) 0.5268(5) 0.3832(4) 0.106(3) Uani 1 1 d U
H81A H 0.3410 0.4943 0.3908 0.159 Uiso 1 1 calc R
H81B H 0.3175 0.5505 0.3336 0.159 Uiso 1 1 calc R
H81C H 0.2583 0.5007 0.3880 0.159 Uiso 1 1 calc R
C82 C 0.0701(3) 0.4646(3) 0.6555(3) 0.0546(17) Uani 1 1 d .
H82 H 0.0366 0.4933 0.6312 0.066 Uiso 1 1 calc R
C83 C 0.0331(4) 0.4756(3) 0.7400(4) 0.077(2) Uani 1 1 d .
H83A H -0.0208 0.4703 0.7584 0.116 Uiso 1 1 calc R
H83B H 0.0381 0.5228 0.7485 0.116 Uiso 1 1 calc R
H83C H 0.0588 0.4407 0.7662 0.116 Uiso 1 1 calc R
C84 C 0.0731(5) 0.3896(4) 0.6449(4) 0.090(2) Uani 1 1 d U
H84A H 0.0946 0.3821 0.5919 0.135 Uiso 1 1 calc R
H84B H 0.0216 0.3769 0.6669 0.135 Uiso 1 1 calc R
H84C H 0.1050 0.3604 0.6691 0.135 Uiso 1 1 calc R
C85 C 0.0196(3) 0.6941(2) 0.4396(3) 0.0288(11) Uani 1 1 d .
C86 C 0.0557(3) 0.7228(2) 0.3675(3) 0.0311(11) Uani 1 1 d .
C87 C 0.0199(3) 0.7829(3) 0.3424(3) 0.0387(13) Uani 1 1 d .
H87 H 0.0440 0.8026 0.2937 0.046 Uiso 1 1 calc R
C88 C -0.0508(3) 0.8146(3) 0.3873(3) 0.0474(15) Uani 1 1 d .
H88 H -0.0751 0.8555 0.3693 0.057 Uiso 1 1 calc R
C89 C -0.0851(3) 0.7869(3) 0.4573(3) 0.0457(14) Uani 1 1 d .
H89 H -0.1332 0.8096 0.4878 0.055 Uiso 1 1 calc R
C90 C -0.0521(3) 0.7264(3) 0.4859(3) 0.0381(13) Uani 1 1 d .
C91 C 0.1335(3) 0.6896(3) 0.3163(3) 0.0441(14) Uani 1 1 d .
H91 H 0.1487 0.6451 0.3420 0.053 Uiso 1 1 calc R
C92 C 0.1325(3) 0.6718(3) 0.2440(3) 0.0549(16) Uani 1 1 d .
H92A H 0.1191 0.7149 0.2172 0.082 Uiso 1 1 calc R
H92B H 0.0948 0.6402 0.2541 0.082 Uiso 1 1 calc R
H92C H 0.1828 0.6487 0.2138 0.082 Uiso 1 1 calc R
C93 C 0.1941(4) 0.7372(4) 0.2985(4) 0.087(2) Uani 1 1 d U
H93A H 0.2425 0.7152 0.2634 0.131 Uiso 1 1 calc R
H93B H 0.2003 0.7446 0.3441 0.131 Uiso 1 1 calc R
H93C H 0.1785 0.7825 0.2765 0.131 Uiso 1 1 calc R
C94 C -0.0945(3) 0.6964(4) 0.5636(3) 0.0569(17) Uani 1 1 d .
H94 H -0.0611 0.6548 0.5750 0.068 Uiso 1 1 calc R
C95 C -0.1112(4) 0.7509(4) 0.6202(3) 0.095(3) Uani 1 1 d .
H95A H -0.1428 0.7928 0.6093 0.142 Uiso 1 1 calc R
H95B H -0.0632 0.7638 0.6174 0.142 Uiso 1 1 calc R
H95C H -0.1381 0.7309 0.6701 0.142 Uiso 1 1 calc R
C96 C -0.1662(4) 0.6724(4) 0.5681(4) 0.089(2) Uani 1 1 d U
H96A H -0.1982 0.7118 0.5536 0.133 Uiso 1 1 calc R
H96B H -0.1938 0.6550 0.6189 0.133 Uiso 1 1 calc R
H96C H -0.1532 0.6346 0.5347 0.133 Uiso 1 1 calc R
C97 C 0.4246(2) 0.8608(2) 0.5212(2) 0.0238(10) Uani 1 1 d .
C98 C 0.3842(3) 0.8037(2) 0.5691(2) 0.0293(11) Uani 1 1 d .
C99 C 0.3903(5) 0.7844(4) 0.6353(4) 0.092(3) Uani 1 1 d .
H99 H 0.4222 0.8065 0.6496 0.111 Uiso 1 1 calc R
C100 C 0.3509(5) 0.7330(4) 0.6829(4) 0.093(3) Uani 1 1 d .
H100 H 0.3545 0.7227 0.7300 0.112 Uiso 1 1 calc R
C101 C 0.3079(3) 0.6976(3) 0.6644(3) 0.0410(13) Uani 1 1 d .
C102 C 0.2989(4) 0.7186(3) 0.5997(3) 0.0612(18) Uani 1 1 d .
H102 H 0.2666 0.6965 0.5860 0.073 Uiso 1 1 calc R
C103 C 0.3360(4) 0.7717(3) 0.5526(3) 0.0587(17) Uani 1 1 d .
H103 H 0.3275 0.7859 0.5082 0.070 Uiso 1 1 calc R
C104 C 0.2693(4) 0.6388(3) 0.7146(3) 0.0577(17) Uani 1 1 d .
H10A H 0.3077 0.5986 0.7158 0.087 Uiso 1 1 calc R
H10B H 0.2339 0.6249 0.6960 0.087 Uiso 1 1 calc R
H10C H 0.2414 0.6547 0.7647 0.087 Uiso 1 1 calc R
C105 C 0.5558(3) 0.8000(2) 0.4895(2) 0.0281(11) Uani 1 1 d .
C106 C 0.5933(3) 0.7881(3) 0.5388(3) 0.0402(13) Uani 1 1 d .
C107 C 0.6504(3) 0.7301(3) 0.5292(4) 0.0579(17) Uani 1 1 d .
H107 H 0.6759 0.7205 0.5628 0.069 Uiso 1 1 calc R
C108 C 0.6703(4) 0.6867(3) 0.4724(4) 0.0649(19) Uani 1 1 d .
H108 H 0.7090 0.6476 0.4672 0.078 Uiso 1 1 calc R
C109 C 0.6341(3) 0.7003(3) 0.4236(3) 0.0539(16) Uani 1 1 d .
H109 H 0.6487 0.6707 0.3839 0.065 Uiso 1 1 calc R
C110 C 0.5759(3) 0.7567(2) 0.4307(3) 0.0336(12) Uani 1 1 d .
C111 C 0.5766(4) 0.8361(3) 0.5997(3) 0.0531(16) Uani 1 1 d .
H111 H 0.5282 0.8677 0.6049 0.064 Uiso 1 1 calc R
C112 C 0.6390(4) 0.8819(4) 0.5795(5) 0.089(3) Uani 1 1 d .
H11A H 0.6868 0.8523 0.5761 0.134 Uiso 1 1 calc R
H11B H 0.6251 0.9153 0.6176 0.134 Uiso 1 1 calc R
H11C H 0.6452 0.9076 0.5317 0.134 Uiso 1 1 calc R
C113 C 0.5657(5) 0.7958(4) 0.6743(4) 0.090(2) Uani 1 1 d U
H11D H 0.5233 0.7688 0.6880 0.134 Uiso 1 1 calc R
H11E H 0.5544 0.8289 0.7121 0.134 Uiso 1 1 calc R
H11F H 0.6122 0.7638 0.6706 0.134 Uiso 1 1 calc R
C114 C 0.5377(3) 0.7709(3) 0.3748(3) 0.0413(13) Uani 1 1 d .
H114 H 0.4967 0.8117 0.3909 0.050 Uiso 1 1 calc R
C115 C 0.5937(4) 0.7913(4) 0.2982(3) 0.081(2) Uani 1 1 d .
H11G H 0.6169 0.8312 0.3013 0.121 Uiso 1 1 calc R
H11H H 0.5667 0.8045 0.2643 0.121 Uiso 1 1 calc R
H11I H 0.6333 0.7515 0.2799 0.121 Uiso 1 1 calc R
C116 C 0.5009(5) 0.7094(4) 0.3729(4) 0.083(2) Uani 1 1 d .
H11J H 0.4710 0.7225 0.3416 0.124 Uiso 1 1 calc R
H11K H 0.4674 0.6959 0.4232 0.124 Uiso 1 1 calc R
H11L H 0.5403 0.6698 0.3527 0.124 Uiso 1 1 calc R
C117 C 0.3122(3) 0.9444(2) 0.5231(2) 0.0275(11) Uani 1 1 d .
C118 C 0.2717(3) 0.9760(3) 0.5907(3) 0.0370(12) Uani 1 1 d .
C119 C 0.1958(3) 1.0047(3) 0.6055(3) 0.0514(16) Uani 1 1 d .
H119 H 0.1673 1.0262 0.6507 0.062 Uiso 1 1 calc R
C120 C 0.1618(3) 1.0026(3) 0.5574(3) 0.0493(15) Uani 1 1 d .
H120 H 0.1103 1.0230 0.5690 0.059 Uiso 1 1 calc R
C121 C 0.2015(3) 0.9711(3) 0.4916(3) 0.0435(14) Uani 1 1 d .
H121 H 0.1769 0.9694 0.4585 0.052 Uiso 1 1 calc R
C122 C 0.2773(3) 0.9417(2) 0.4729(3) 0.0327(11) Uani 1 1 d .
C123 C 0.3077(3) 0.9820(3) 0.6454(3) 0.0510(15) Uani 1 1 d .
H123 H 0.3615 0.9585 0.6250 0.061 Uiso 1 1 calc R
C124 C 0.3092(4) 1.0586(4) 0.6544(4) 0.085(3) Uani 1 1 d .
H12A H 0.3369 1.0812 0.6061 0.128 Uiso 1 1 calc R
H12B H 0.3346 1.0609 0.6884 0.128 Uiso 1 1 calc R
H12C H 0.2571 1.0829 0.6744 0.128 Uiso 1 1 calc R
C125 C 0.2674(4) 0.9441(5) 0.7199(4) 0.088(2) Uani 1 1 d U
H12D H 0.2145 0.9664 0.7414 0.132 Uiso 1 1 calc R
H12E H 0.2933 0.9468 0.7534 0.132 Uiso 1 1 calc R
H12F H 0.2685 0.8948 0.7127 0.132 Uiso 1 1 calc R
C126 C 0.3203(3) 0.9082(4) 0.3984(3) 0.0542(16) Uani 1 1 d .
H126 H 0.3722 0.8868 0.3961 0.065 Uiso 1 1 calc R
C127 C 0.3287(5) 0.9617(4) 0.3351(4) 0.097(3) Uani 1 1 d U
H12G H 0.2784 0.9863 0.3389 0.146 Uiso 1 1 calc R
H12H H 0.3530 0.9386 0.2884 0.146 Uiso 1 1 calc R
H12I H 0.3601 0.9956 0.3365 0.146 Uiso 1 1 calc R
C128 C 0.2810(4) 0.8510(3) 0.3883(4) 0.071(2) Uani 1 1 d .
H12J H 0.2352 0.8724 0.3791 0.106 Uiso 1 1 calc R
H12K H 0.2668 0.8195 0.4332 0.106 Uiso 1 1 calc R
H12L H 0.3156 0.8242 0.3462 0.106 Uiso 1 1 calc R
C129 C 0.5345(5) 0.5005(5) 0.3782(6) 0.101(3) Uani 1 1 d U
H129 H 0.5487 0.5351 0.3984 0.121 Uiso 1 1 calc R
C130 C 0.5181(4) 0.4437(4) 0.4161(5) 0.085(2) Uani 1 1 d .
H130 H 0.5234 0.4365 0.4626 0.102 Uiso 1 1 calc R
C131 C 0.4941(5) 0.3941(4) 0.3946(4) 0.088(2) Uani 1 1 d .
H131 H 0.4826 0.3524 0.4251 0.105 Uiso 1 1 calc R
C132 C 0.4859(6) 0.4037(5) 0.3270(6) 0.113(3) Uani 1 1 d U
H132 H 0.4661 0.3701 0.3111 0.136 Uiso 1 1 calc R
C133 C 0.5086(5) 0.4665(5) 0.2815(4) 0.093(3) Uani 1 1 d U
H133 H 0.5073 0.4757 0.2334 0.112 Uiso 1 1 calc R
C134 C 0.5325(4) 0.5124(4) 0.3135(5) 0.094(3) Uani 1 1 d U
H134 H 0.5481 0.5547 0.2861 0.113 Uiso 1 1 calc R
C135 C 0.5547(7) 0.0623(6) 0.1975(7) 0.126(4) Uani 1 1 d U
H135 H 0.5682 0.0668 0.2382 0.152 Uiso 1 1 calc R
C136 C 0.5101(5) 0.0174(5) 0.2025(5) 0.103(3) Uani 1 1 d .
H136 H 0.4923 -0.0110 0.2471 0.124 Uiso 1 1 calc R
C137 C 0.4882(5) 0.0094(4) 0.1478(6) 0.097(3) Uani 1 1 d .
H137 H 0.4552 -0.0239 0.1544 0.117 Uiso 1 1 calc R
C138 C 0.5128(6) 0.0490(5) 0.0821(5) 0.111(3) Uani 1 1 d .
H138 H 0.4971 0.0445 0.0429 0.133 Uiso 1 1 calc R
C139 C 0.5631(5) 0.0972(4) 0.0755(5) 0.097(3) Uani 1 1 d U
H139 H 0.5833 0.1250 0.0309 0.117 Uiso 1 1 calc R
C140 C 0.5817(5) 0.1024(4) 0.1345(7) 0.104(3) Uani 1 1 d U
H140 H 0.6143 0.1351 0.1311 0.125 Uiso 1 1 calc R
C141 C 0.9607(5) 0.4721(5) 0.0707(5) 0.118(4) Uani 1 1 d D
H141 H 0.9352 0.4523 0.1190 0.142 Uiso 1 1 calc R
C142 C 0.9868(4) 0.4315(4) 0.0093(5) 0.083(2) Uani 1 1 d DU
H142 H 0.9765 0.3846 0.0152 0.100 Uiso 1 1 calc R
C143 C 1.0276(5) 0.4600(5) -0.0600(5) 0.090(2) Uani 1 1 d DU
H143 H 1.0479 0.4314 -0.1009 0.108 Uiso 1 1 calc R
C144 C 0.9631(6) 1.0452(7) -0.4407(7) 0.145(4) Uani 1 1 d DU
H144 H 0.9396 1.0799 -0.4056 0.174 Uiso 1 1 calc R
C145 C 1.0089(6) 1.0620(6) -0.5137(7) 0.114(3) Uani 1 1 d DU
H145 H 1.0163 1.1099 -0.5216 0.137 Uiso 1 1 calc R
C146 C 1.0467(7) 1.0258(7) -0.5783(7) 0.187(6) Uani 1 1 d DU
H146 H 1.0740 1.0455 -0.6261 0.225 Uiso 1 1 calc R

loop_
_atom_site_aniso_label
_atom_site_aniso_U_11
_atom_site_aniso_U_22
_atom_site_aniso_U_33
_atom_site_aniso_U_23
_atom_site_aniso_U_13
_atom_site_aniso_U_12
Al1 0.0248(7) 0.0362(8) 0.0214(7) 0.0002(6) -0.0080(6) -0.0029(6)
N1 0.020(2) 0.034(2) 0.023(2) -0.0035(16) -0.0075(16) 0.0009(17)
C1 0.024(2) 0.032(3) 0.011(2) -0.0047(18) -0.0059(19) -0.001(2)
Al2 0.0356(9) 0.0330(8) 0.0320(8) -0.0010(6) -0.0140(7) -0.0029(7)
N2 0.021(2) 0.032(2) 0.021(2) -0.0039(16) -0.0092(16) 0.0011(17)
C2 0.032(3) 0.031(2) 0.015(2) -0.0085(19) -0.009(2) 0.004(2)
Al3 0.0383(9) 0.0427(9) 0.0244(8) -0.0006(6) -0.0149(7) -0.0114(7)
N3 0.030(2) 0.031(2) 0.028(2) 0.0021(17) -0.0133(18) -0.0019(17)
C3 0.035(3) 0.045(3) 0.023(3) -0.002(2) -0.010(2) -0.002(2)
Al4 0.0268(8) 0.0370(8) 0.0203(7) -0.0045(6) -0.0059(6) -0.0046(6)
N4 0.023(2) 0.032(2) 0.023(2) 0.0016(16) -0.0067(17) -0.0015(17)
C4 0.050(3) 0.040(3) 0.028(3) 0.002(2) -0.019(2) -0.001(3)
N5 0.023(2) 0.039(2) 0.018(2) -0.0016(16) -0.0096(16) -0.0065(17)
C5 0.049(3) 0.032(3) 0.028(3) -0.006(2) -0.005(2) -0.001(2)
N6 0.031(2) 0.043(2) 0.019(2) 0.0027(17) -0.0106(18) -0.0098(18)
C6 0.031(3) 0.040(3) 0.041(3) -0.002(2) -0.008(2) -0.003(2)
N7 0.022(2) 0.034(2) 0.024(2) -0.0073(17) -0.0065(17) -0.0006(17)
C7 0.028(3) 0.041(3) 0.031(3) -0.004(2) -0.014(2) 0.001(2)
N8 0.022(2) 0.037(2) 0.022(2) -0.0055(17) -0.0067(17) -0.0010(17)
C8 0.063(4) 0.046(3) 0.040(3) 0.005(3) -0.006(3) -0.009(3)
C9 0.021(2) 0.032(3) 0.025(3) -0.001(2) -0.006(2) -0.002(2)
C10 0.027(3) 0.034(3) 0.038(3) -0.011(2) -0.017(2) 0.003(2)
C11 0.033(3) 0.046(3) 0.057(4) -0.013(3) -0.026(3) 0.008(3)
C12 0.032(3) 0.053(3) 0.056(4) -0.025(3) -0.013(3) 0.007(3)
C13 0.036(3) 0.055(3) 0.045(3) -0.030(3) -0.013(3) 0.006(3)
C14 0.027(3) 0.047(3) 0.022(3) -0.008(2) -0.006(2) -0.003(2)
C15 0.039(3) 0.037(3) 0.047(3) -0.012(2) -0.026(3) 0.007(2)
C16 0.053(4) 0.045(3) 0.085(5) -0.018(3) -0.038(4) -0.001(3)
C17 0.083(5) 0.052(4) 0.051(4) -0.016(3) -0.040(4) 0.003(3)
C18 0.037(3) 0.073(4) 0.031(3) -0.025(3) -0.012(2) 0.001(3)
C19 0.083(5) 0.121(6) 0.077(5) 0.011(5) -0.048(5) -0.060(5)
C20 0.113(6) 0.081(5) 0.052(4) -0.002(4) -0.050(4) -0.024(4)
C21 0.021(2) 0.030(2) 0.029(3) -0.004(2) -0.007(2) -0.004(2)
C22 0.025(3) 0.032(3) 0.030(3) -0.005(2) -0.006(2) 0.000(2)
C23 0.027(3) 0.041(3) 0.038(3) -0.014(2) -0.002(2) 0.002(2)
C24 0.026(3) 0.039(3) 0.049(3) -0.007(2) -0.014(3) 0.001(2)
C25 0.031(3) 0.035(3) 0.046(3) 0.002(2) -0.022(3) -0.003(2)
C26 0.023(3) 0.036(3) 0.031(3) 0.000(2) -0.011(2) -0.006(2)
C27 0.032(3) 0.053(3) 0.024(3) -0.019(2) -0.008(2) 0.005(2)
C28 0.054(4) 0.075(4) 0.029(3) -0.009(3) -0.012(3) 0.003(3)
C29 0.044(3) 0.069(4) 0.047(4) -0.030(3) -0.014(3) 0.000(3)
C30 0.035(3) 0.049(3) 0.031(3) -0.002(2) -0.017(2) -0.009(2)
C31 0.089(5) 0.060(4) 0.034(3) -0.011(3) -0.022(3) -0.010(3)
C32 0.066(4) 0.079(4) 0.036(3) 0.008(3) -0.027(3) -0.014(3)
C33 0.019(2) 0.031(3) 0.019(2) 0.0036(19) -0.0038(19) -0.005(2)
C34 0.020(2) 0.030(3) 0.027(3) 0.001(2) -0.007(2) 0.004(2)
C35 0.034(3) 0.038(3) 0.023(3) 0.004(2) -0.011(2) -0.001(2)
C36 0.038(3) 0.035(3) 0.035(3) 0.000(2) -0.014(2) -0.003(2)
C37 0.031(3) 0.036(3) 0.031(3) -0.006(2) -0.010(2) 0.000(2)
C38 0.046(3) 0.044(3) 0.017(2) -0.004(2) -0.008(2) -0.001(2)
C39 0.034(3) 0.033(3) 0.026(3) 0.003(2) -0.006(2) 0.000(2)
C40 0.059(4) 0.047(3) 0.039(3) -0.012(3) -0.017(3) -0.006(3)
C41 0.026(3) 0.032(3) 0.025(3) -0.004(2) -0.012(2) -0.001(2)
C42 0.035(3) 0.046(3) 0.026(3) -0.002(2) -0.014(2) 0.002(2)
C43 0.043(3) 0.048(3) 0.035(3) -0.013(2) -0.021(3) 0.012(3)
C44 0.047(3) 0.032(3) 0.046(3) -0.004(2) -0.030(3) 0.005(2)
C45 0.051(3) 0.038(3) 0.032(3) 0.007(2) -0.024(3) -0.012(3)
C46 0.033(3) 0.030(3) 0.030(3) -0.001(2) -0.014(2) -0.006(2)
C47 0.039(3) 0.071(4) 0.027(3) 0.006(3) -0.011(2) 0.010(3)
C48 0.081(5) 0.135(7) 0.027(3) -0.014(4) -0.015(3) 0.019(5)
C49 0.042(4) 0.089(5) 0.051(4) 0.027(3) -0.014(3) -0.008(3)
C50 0.035(3) 0.048(3) 0.031(3) 0.004(2) -0.005(2) -0.006(2)
C51 0.051(4) 0.081(4) 0.042(3) 0.005(3) -0.009(3) -0.027(3)
C52 0.051(4) 0.074(4) 0.050(4) -0.021(3) 0.004(3) -0.013(3)
C53 0.027(3) 0.032(3) 0.025(3) -0.008(2) -0.009(2) 0.004(2)
C54 0.035(3) 0.029(3) 0.028(3) -0.003(2) -0.010(2) 0.005(2)
C55 0.056(4) 0.035(3) 0.039(3) -0.002(2) -0.027(3) 0.007(3)
C56 0.050(4) 0.044(3) 0.072(4) -0.006(3) -0.044(3) 0.001(3)
C57 0.035(3) 0.043(3) 0.066(4) -0.007(3) -0.024(3) -0.003(3)
C58 0.030(3) 0.033(3) 0.036(3) -0.010(2) -0.011(2) 0.000(2)
C59 0.037(3) 0.057(4) 0.039(3) 0.021(3) -0.007(3) -0.003(3)
C60 0.092(6) 0.046(4) 0.062(5) 0.002(3) 0.016(4) -0.001(4)
C61 0.057(4) 0.092(5) 0.037(3) -0.004(3) -0.006(3) -0.042(4)
C62 0.024(3) 0.042(3) 0.036(3) -0.007(2) 0.000(2) 0.000(2)
C63 0.077(5) 0.077(5) 0.064(4) 0.000(4) -0.019(4) -0.039(4)
C64 0.077(5) 0.057(4) 0.038(3) -0.012(3) 0.001(3) -0.005(3)
C65 0.022(2) 0.035(3) 0.013(2) 0.0021(19) -0.0041(19) -0.009(2)
C66 0.022(2) 0.035(3) 0.021(2) 0.002(2) -0.0060(19) 0.000(2)
C67 0.040(3) 0.037(3) 0.020(3) 0.004(2) -0.010(2) -0.003(2)
C68 0.056(3) 0.043(3) 0.018(3) -0.005(2) -0.015(2) -0.002(3)
C69 0.049(3) 0.042(3) 0.032(3) -0.005(2) -0.017(3) -0.006(3)
C70 0.043(3) 0.033(3) 0.031(3) 0.004(2) -0.015(2) -0.010(2)
C71 0.034(3) 0.043(3) 0.021(2) 0.004(2) -0.010(2) -0.010(2)
C72 0.101(5) 0.051(4) 0.043(4) -0.003(3) -0.032(4) -0.025(3)
C73 0.022(2) 0.034(3) 0.022(2) -0.011(2) -0.008(2) 0.006(2)
C74 0.026(3) 0.040(3) 0.029(3) -0.018(2) -0.011(2) 0.003(2)
C75 0.026(3) 0.050(3) 0.047(3) -0.010(3) -0.012(2) -0.006(2)
C76 0.043(3) 0.035(3) 0.060(4) -0.008(3) -0.031(3) 0.009(3)
C77 0.050(4) 0.033(3) 0.039(3) 0.001(2) -0.026(3) 0.000(2)
C78 0.036(3) 0.033(3) 0.030(3) 0.001(2) -0.017(2) -0.001(2)
C79 0.032(3) 0.082(4) 0.026(3) -0.007(3) -0.004(2) -0.013(3)
C80 0.076(5) 0.097(5) 0.040(4) 0.005(3) -0.010(3) -0.041(4)
C81 0.125(6) 0.131(6) 0.059(4) -0.033(4) -0.010(4) -0.048(5)
C82 0.043(3) 0.077(4) 0.042(3) 0.032(3) -0.019(3) -0.021(3)
C83 0.072(5) 0.058(4) 0.067(5) 0.002(3) 0.008(4) -0.005(4)
C84 0.100(5) 0.105(5) 0.071(4) -0.027(4) -0.013(4) -0.061(4)
C85 0.035(3) 0.031(3) 0.027(3) 0.002(2) -0.020(2) -0.006(2)
C86 0.034(3) 0.038(3) 0.026(3) 0.007(2) -0.015(2) -0.016(2)
C87 0.059(4) 0.041(3) 0.020(3) 0.006(2) -0.017(3) -0.016(3)
C88 0.070(4) 0.042(3) 0.035(3) -0.005(3) -0.029(3) 0.005(3)
C89 0.050(3) 0.056(3) 0.032(3) -0.015(3) -0.020(3) 0.011(3)
C90 0.034(3) 0.054(3) 0.024(3) 0.001(2) -0.012(2) -0.001(2)
C91 0.031(3) 0.066(4) 0.027(3) 0.015(3) -0.006(2) -0.011(3)
C92 0.047(4) 0.061(4) 0.052(4) -0.018(3) -0.013(3) -0.001(3)
C93 0.074(4) 0.138(5) 0.058(4) -0.029(4) -0.015(3) -0.042(4)
C94 0.038(3) 0.090(5) 0.031(3) 0.010(3) -0.011(3) 0.006(3)
C95 0.089(6) 0.134(7) 0.028(4) -0.002(4) -0.007(4) 0.031(5)
C96 0.054(4) 0.125(5) 0.074(4) 0.033(4) -0.019(3) -0.017(4)
C97 0.023(2) 0.036(3) 0.014(2) -0.0097(19) -0.0062(19) -0.003(2)
C98 0.025(3) 0.041(3) 0.020(2) -0.007(2) -0.007(2) 0.002(2)
C99 0.117(7) 0.141(7) 0.054(4) 0.043(5) -0.053(5) -0.090(6)
C100 0.117(7) 0.136(7) 0.051(4) 0.051(5) -0.052(5) -0.076(6)
C101 0.043(3) 0.035(3) 0.031(3) 0.000(2) -0.003(2) 0.001(2)
C102 0.083(5) 0.063(4) 0.048(4) 0.009(3) -0.028(4) -0.038(4)
C103 0.081(5) 0.072(4) 0.031(3) 0.018(3) -0.025(3) -0.037(4)
C104 0.067(4) 0.047(3) 0.038(3) 0.007(3) 0.000(3) -0.006(3)
C105 0.022(2) 0.036(3) 0.026(3) -0.009(2) -0.008(2) -0.002(2)
C106 0.044(3) 0.037(3) 0.046(3) -0.020(2) -0.023(3) 0.007(2)
C107 0.056(4) 0.056(4) 0.076(4) -0.026(3) -0.045(4) 0.018(3)
C108 0.058(4) 0.063(4) 0.078(5) -0.039(4) -0.035(4) 0.027(3)
C109 0.054(4) 0.055(4) 0.056(4) -0.033(3) -0.023(3) 0.013(3)
C110 0.036(3) 0.039(3) 0.029(3) -0.013(2) -0.013(2) -0.002(2)
C111 0.072(4) 0.049(3) 0.056(4) -0.026(3) -0.046(3) 0.015(3)
C112 0.087(6) 0.079(5) 0.132(7) -0.055(5) -0.064(6) 0.000(4)
C113 0.127(5) 0.087(4) 0.064(4) -0.026(3) -0.054(4) 0.019(4)
C114 0.045(3) 0.051(3) 0.030(3) -0.019(2) -0.013(2) -0.002(3)
C115 0.092(6) 0.122(6) 0.032(4) 0.001(4) -0.016(4) -0.046(5)
C116 0.099(6) 0.110(6) 0.065(5) -0.002(4) -0.045(5) -0.049(5)
C117 0.025(2) 0.028(2) 0.026(3) -0.001(2) -0.007(2) -0.001(2)
C118 0.028(3) 0.047(3) 0.032(3) -0.010(2) -0.004(2) -0.007(2)
C119 0.027(3) 0.056(4) 0.059(4) -0.024(3) 0.000(3) 0.000(3)
C120 0.030(3) 0.044(3) 0.073(4) -0.017(3) -0.019(3) 0.007(3)
C121 0.038(3) 0.047(3) 0.051(4) 0.004(3) -0.024(3) -0.006(3)
C122 0.031(3) 0.037(3) 0.030(3) 0.002(2) -0.011(2) -0.007(2)
C123 0.035(3) 0.078(4) 0.034(3) -0.023(3) -0.001(3) -0.009(3)
C124 0.047(4) 0.110(6) 0.105(6) -0.082(5) -0.021(4) 0.009(4)
C125 0.079(4) 0.137(5) 0.049(4) -0.004(4) -0.018(3) -0.027(4)
C126 0.041(3) 0.101(5) 0.024(3) -0.010(3) -0.012(3) -0.013(3)
C127 0.140(6) 0.089(5) 0.062(4) -0.002(4) -0.019(4) -0.065(4)
C128 0.098(6) 0.057(4) 0.053(4) -0.015(3) -0.019(4) -0.016(4)
C129 0.072(5) 0.094(5) 0.124(6) -0.008(5) -0.028(4) 0.001(4)
C130 0.071(5) 0.079(6) 0.093(6) -0.021(5) -0.019(5) 0.004(4)
C131 0.123(7) 0.073(5) 0.071(5) 0.016(4) -0.039(5) -0.030(5)
C132 0.148(6) 0.096(5) 0.105(6) -0.033(4) -0.052(5) -0.011(5)
C133 0.103(5) 0.111(5) 0.040(4) -0.011(4) -0.022(3) 0.046(4)
C134 0.063(4) 0.080(5) 0.092(5) 0.005(4) 0.013(4) 0.002(4)
C135 0.116(5) 0.126(5) 0.127(6) -0.025(4) -0.044(4) 0.017(4)
C136 0.081(6) 0.103(7) 0.079(7) 0.009(5) -0.002(5) 0.029(6)
C137 0.090(7) 0.066(5) 0.107(8) -0.015(5) -0.011(6) 0.005(4)
C138 0.126(8) 0.101(7) 0.074(6) -0.050(6) -0.016(6) 0.041(6)
C139 0.089(5) 0.067(4) 0.084(5) 0.012(4) 0.008(4) 0.010(4)
C140 0.087(5) 0.064(4) 0.148(6) -0.024(5) -0.033(5) 0.012(4)
C141 0.108(7) 0.133(8) 0.163(10) -0.013(8) -0.116(8) 0.013(6)
C142 0.083(4) 0.083(4) 0.112(5) -0.024(4) -0.067(4) 0.002(3)
C143 0.088(4) 0.089(4) 0.110(5) -0.029(4) -0.057(4) 0.007(3)
C144 0.132(6) 0.165(6) 0.171(6) -0.006(4) -0.095(5) -0.017(4)
C145 0.098(5) 0.134(5) 0.140(5) -0.014(4) -0.081(4) -0.001(4)
C146 0.168(8) 0.232(9) 0.212(8) 0.005(6) -0.137(7) -0.011(6)

loop_
_atom_type_symbol
_atom_type_description
_atom_type_scat_dispersion_real
_atom_type_scat_dispersion_imag
_atom_type_scat_source
C C 0.0033 0.0016 'International Tables Vol C Tables 4.2.6.8 and 6.1.1.4'
H H 0.0000 0.0000 'International Tables Vol C Tables 4.2.6.8 and 6.1.1.4'
N N 0.0061 0.0033 'International Tables Vol C Tables 4.2.6.8 and 6.1.1.4'
Al Al 0.0645 0.0514 'International Tables Vol C Tables 4.2.6.8 and 6.1.1.4'

loop_
_geom_angle_atom_site_label_1
_geom_angle_atom_site_label_2
_geom_angle_atom_site_label_3
_geom_angle
_geom_angle_site_symmetry_1
_geom_angle_site_symmetry_3
N1 Al1 N2 67.71(15) . .
N1 Al1 C1 34.02(15) . .
N2 Al1 C1 33.86(14) . .
N1 Al1 Al1 113.83(13) . 2_665
N2 Al1 Al1 118.65(13) . 2_665
C1 Al1 Al1 119.63(12) . 2_665
N1 Al1 H1A 116.0(19) . .
N2 Al1 H1A 108(2) . .
C1 Al1 H1A 118.9(19) . .
Al1 Al1 H1A 121.3(19) 2_665 .
C1 N1 C9 128.2(4) . .
C1 N1 Al1 91.9(3) . .
C9 N1 Al1 138.8(3) . .
N2 C1 N1 108.6(4) . .
N2 C1 C2 125.6(4) . .
N1 C1 C2 125.7(4) . .
N2 C1 Al1 54.8(2) . .
N1 C1 Al1 54.1(2) . .
C2 C1 Al1 171.0(3) . .
N3 Al2 N4 67.97(16) . .
N3 Al2 C33 34.04(15) . .
N4 Al2 C33 34.07(14) . .
N3 Al2 Al2 117.24(15) . 2_775
N4 Al2 Al2 114.19(14) . 2_775
C33 Al2 Al2 119.21(13) . 2_775
N3 Al2 H2A 111.3(19) . .
N4 Al2 H2A 118(2) . .
C33 Al2 H2A 122(2) . .
Al2 Al2 H2A 118(2) 2_775 .
C1 N2 C21 126.4(4) . .
C1 N2 Al1 91.3(3) . .
C21 N2 Al1 139.2(3) . .
C3 C2 C7 117.4(4) . .
C3 C2 C1 119.8(4) . .
C7 C2 C1 122.7(4) . .
N6 Al3 N5 67.97(16) . .
N6 Al3 C65 34.01(15) . .
N5 Al3 C65 34.08(14) . .
N6 Al3 Al3 116.76(15) . 2_566
N5 Al3 Al3 114.07(13) . 2_566
C65 Al3 Al3 118.97(13) . 2_566
N6 Al3 H3A 109.1(17) . .
N5 Al3 H3A 112.0(18) . .
C65 Al3 H3A 117.2(17) . .
Al3 Al3 H3A 123.8(17) 2_566 .
C33 N3 C41 125.9(4) . .
C33 N3 Al2 91.3(3) . .
C41 N3 Al2 141.9(3) . .
C4 C3 C2 121.5(5) . .
C4 C3 H3 119.3 . .
C2 C3 H3 119.3 . .
N7 Al4 N8 68.13(16) . .
N7 Al4 C97 34.50(15) . .
N8 Al4 C97 33.81(15) . .
N7 Al4 Al4 112.70(14) . 2_676
N8 Al4 Al4 116.54(14) . 2_676
C97 Al4 Al4 117.60(13) . 2_676
N7 Al4 H4A 114.6(19) . .
N8 Al4 H4A 112(2) . .
C97 Al4 H4A 121(2) . .
Al4 Al4 H4A 121(2) 2_676 .
C33 N4 C53 123.2(4) . .
C33 N4 Al2 90.7(3) . .
C53 N4 Al2 145.2(3) . .
C3 C4 C5 120.8(5) . .
C3 C4 H4 119.6 . .
C5 C4 H4 119.6 . .
C65 N5 C73 122.7(4) . .
C65 N5 Al3 91.0(3) . .
C73 N5 Al3 145.0(3) . .
C6 C5 C4 117.9(5) . .
C6 C5 C8 121.4(5) . .
C4 C5 C8 120.7(5) . .
C65 N6 C85 126.2(4) . .
C65 N6 Al3 91.2(3) . .
C85 N6 Al3 141.9(3) . .
C7 C6 C5 121.4(5) . .
C7 C6 H6 119.3 . .
C5 C6 H6 119.3 . .
C97 N7 C105 125.5(4) . .
C97 N7 Al4 91.0(3) . .
C105 N7 Al4 142.5(3) . .
C6 C7 C2 121.0(4) . .
C6 C7 H7 119.5 . .
C2 C7 H7 119.5 . .
C97 N8 C117 126.2(4) . .
C97 N8 Al4 91.3(3) . .
C117 N8 Al4 140.9(3) . .
C5 C8 H8A 109.5 . .
C5 C8 H8B 109.5 . .
H8A C8 H8B 109.5 . .
C5 C8 H8C 109.5 . .
H8A C8 H8C 109.5 . .
H8B C8 H8C 109.5 . .
C14 C9 C10 121.4(4) . .
C14 C9 N1 119.7(4) . .
C10 C9 N1 118.5(4) . .
C11 C10 C9 117.8(4) . .
C11 C10 C15 120.1(4) . .
C9 C10 C15 122.1(4) . .
C12 C11 C10 121.2(5) . .
C12 C11 H11 119.4 . .
C10 C11 H11 119.4 . .
C13 C12 C11 120.1(5) . .
C13 C12 H12 119.9 . .
C11 C12 H12 119.9 . .
C12 C13 C14 121.7(5) . .
C12 C13 H13 119.1 . .
C14 C13 H13 119.1 . .
C13 C14 C9 117.6(4) . .
C13 C14 C18 120.1(5) . .
C9 C14 C18 122.2(4) . .
C10 C15 C16 110.8(5) . .
C10 C15 C17 112.5(4) . .
C16 C15 C17 110.1(5) . .
C10 C15 H15 107.7 . .
C16 C15 H15 107.7 . .
C17 C15 H15 107.7 . .
C15 C16 H16A 109.5 . .
C15 C16 H16B 109.5 . .
H16A C16 H16B 109.5 . .
C15 C16 H16C 109.5 . .
H16A C16 H16C 109.5 . .
H16B C16 H16C 109.5 . .
C15 C17 H17A 109.5 . .
C15 C17 H17B 109.5 . .
H17A C17 H17B 109.5 . .
C15 C17 H17C 109.5 . .
H17A C17 H17C 109.5 . .
H17B C17 H17C 109.5 . .
C14 C18 C20 111.3(5) . .
C14 C18 C19 112.9(5) . .
C20 C18 C19 110.8(5) . .
C14 C18 H18 107.2 . .
C20 C18 H18 107.2 . .
C19 C18 H18 107.2 . .
C18 C19 H19A 109.5 . .
C18 C19 H19B 109.5 . .
H19A C19 H19B 109.5 . .
C18 C19 H19C 109.5 . .
H19A C19 H19C 109.5 . .
H19B C19 H19C 109.5 . .
C18 C20 H20A 109.5 . .
C18 C20 H20B 109.5 . .
H20A C20 H20B 109.5 . .
C18 C20 H20C 109.5 . .
H20A C20 H20C 109.5 . .
H20B C20 H20C 109.5 . .
C22 C21 C26 122.5(4) . .
C22 C21 N2 120.2(4) . .
C26 C21 N2 117.2(4) . .
C21 C22 C23 117.2(4) . .
C21 C22 C27 123.5(4) . .
C23 C22 C27 119.2(4) . .
C24 C23 C22 121.2(5) . .
C24 C23 H23 119.4 . .
C22 C23 H23 119.4 . .
C23 C24 C25 120.6(5) . .
C23 C24 H24 119.7 . .
C25 C24 H24 119.7 . .
C24 C25 C26 120.9(5) . .
C24 C25 H25 119.6 . .
C26 C25 H25 119.6 . .
C25 C26 C21 117.6(4) . .
C25 C26 C30 120.2(4) . .
C21 C26 C30 122.2(4) . .
C22 C27 C28 112.6(5) . .
C22 C27 C29 110.9(4) . .
C28 C27 C29 111.0(4) . .
C22 C27 H27 107.4 . .
C28 C27 H27 107.4 . .
C29 C27 H27 107.4 . .
C27 C28 H28A 109.5 . .
C27 C28 H28B 109.5 . .
H28A C28 H28B 109.5 . .
C27 C28 H28C 109.5 . .
H28A C28 H28C 109.5 . .
H28B C28 H28C 109.5 . .
C27 C29 H29A 109.5 . .
C27 C29 H29B 109.5 . .
H29A C29 H29B 109.5 . .
C27 C29 H29C 109.5 . .
H29A C29 H29C 109.5 . .
H29B C29 H29C 109.5 . .
C31 C30 C26 112.0(4) . .
C31 C30 C32 109.9(5) . .
C26 C30 C32 112.9(4) . .
C31 C30 H30 107.3 . .
C26 C30 H30 107.3 . .
C32 C30 H30 107.3 . .
C30 C31 H31A 109.5 . .
C30 C31 H31B 109.5 . .
H31A C31 H31B 109.5 . .
C30 C31 H31C 109.5 . .
H31A C31 H31C 109.5 . .
H31B C31 H31C 109.5 . .
C30 C32 H32A 109.5 . .
C30 C32 H32B 109.5 . .
H32A C32 H32B 109.5 . .
C30 C32 H32C 109.5 . .
H32A C32 H32C 109.5 . .
H32B C32 H32C 109.5 . .
N3 C33 N4 109.7(4) . .
N3 C33 C34 125.9(4) . .
N4 C33 C34 124.3(4) . .
N3 C33 Al2 54.7(2) . .
N4 C33 Al2 55.3(2) . .
C34 C33 Al2 172.6(3) . .
C39 C34 C35 118.4(5) . .
C39 C34 C33 119.2(4) . .
C35 C34 C33 122.3(4) . .
C36 C35 C34 120.8(4) . .
C36 C35 H35 119.6 . .
C34 C35 H35 119.6 . .
C35 C36 C37 120.8(5) . .
C35 C36 H36 119.6 . .
C37 C36 H36 119.6 . .
C38 C37 C36 118.2(5) . .
C38 C37 C40 121.4(4) . .
C36 C37 C40 120.3(5) . .
C39 C38 C37 121.0(4) . .
C39 C38 H38 119.5 . .
C37 C38 H38 119.5 . .
C38 C39 C34 120.8(4) . .
C38 C39 H39 119.6 . .
C34 C39 H39 119.6 . .
C37 C40 H40A 109.5 . .
C37 C40 H40B 109.5 . .
H40A C40 H40B 109.5 . .
C37 C40 H40C 109.5 . .
H40A C40 H40C 109.5 . .
H40B C40 H40C 109.5 . .
C46 C41 C42 121.0(4) . .
C46 C41 N3 118.7(4) . .
C42 C41 N3 120.1(4) . .
C43 C42 C41 117.8(4) . .
C43 C42 C47 120.2(4) . .
C41 C42 C47 122.0(4) . .
C44 C43 C42 122.1(5) . .
C44 C43 H43 118.9 . .
C42 C43 H43 118.9 . .
C43 C44 C45 119.4(4) . .
C43 C44 H44 120.3 . .
C45 C44 H44 120.3 . .
C46 C45 C44 121.0(4) . .
C46 C45 H45 119.5 . .
C44 C45 H45 119.5 . .
C45 C46 C41 118.7(4) . .
C45 C46 C50 119.5(4) . .
C41 C46 C50 121.8(4) . .
C49 C47 C42 111.5(4) . .
C49 C47 C48 111.9(5) . .
C42 C47 C48 109.9(5) . .
C49 C47 H47 107.8 . .
C42 C47 H47 107.8 . .
C48 C47 H47 107.8 . .
C47 C48 H48A 109.5 . .
C47 C48 H48B 109.5 . .
H48A C48 H48B 109.5 . .
C47 C48 H48C 109.5 . .
H48A C48 H48C 109.5 . .
H48B C48 H48C 109.5 . .
C47 C49 H49A 109.5 . .
C47 C49 H49B 109.5 . .
H49A C49 H49B 109.5 . .
C47 C49 H49C 109.5 . .
H49A C49 H49C 109.5 . .
H49B C49 H49C 109.5 . .
C52 C50 C51 110.1(4) . .
C52 C50 C46 111.6(4) . .
C51 C50 C46 111.9(4) . .
C52 C50 H50 107.6 . .
C51 C50 H50 107.6 . .
C46 C50 H50 107.6 . .
C50 C51 H51A 109.5 . .
C50 C51 H51B 109.5 . .
H51A C51 H51B 109.5 . .
C50 C51 H51C 109.5 . .
H51A C51 H51C 109.5 . .
H51B C51 H51C 109.5 . .
C50 C52 H52A 109.5 . .
C50 C52 H52B 109.5 . .
H52A C52 H52B 109.5 . .
C50 C52 H52C 109.5 . .
H52A C52 H52C 109.5 . .
H52B C52 H52C 109.5 . .
C54 C53 C58 122.4(4) . .
C54 C53 N4 119.0(4) . .
C58 C53 N4 118.6(4) . .
C53 C54 C55 117.6(5) . .
C53 C54 C59 122.3(4) . .
C55 C54 C59 120.1(4) . .
C56 C55 C54 121.4(5) . .
C56 C55 H55 119.3 . .
C54 C55 H55 119.3 . .
C55 C56 C57 120.1(5) . .
C55 C56 H56 119.9 . .
C57 C56 H56 119.9 . .
C56 C57 C58 121.6(5) . .
C56 C57 H57 119.2 . .
C58 C57 H57 119.2 . .
C57 C58 C53 116.9(5) . .
C57 C58 C62 121.0(5) . .
C53 C58 C62 122.1(4) . .
C54 C59 C61 110.6(5) . .
C54 C59 C60 113.7(5) . .
C61 C59 C60 108.8(4) . .
C54 C59 H59 107.8 . .
C61 C59 H59 107.8 . .
C60 C59 H59 107.8 . .
C59 C60 H60A 109.5 . .
C59 C60 H60B 109.5 . .
H60A C60 H60B 109.5 . .
C59 C60 H60C 109.5 . .
H60A C60 H60C 109.5 . .
H60B C60 H60C 109.5 . .
C59 C61 H61A 109.5 . .
C59 C61 H61B 109.5 . .
H61A C61 H61B 109.5 . .
C59 C61 H61C 109.5 . .
H61A C61 H61C 109.5 . .
H61B C61 H61C 109.5 . .
C63 C62 C58 114.7(5) . .
C63 C62 C64 109.5(5) . .
C58 C62 C64 110.4(4) . .
C63 C62 H62 107.3 . .
C58 C62 H62 107.3 . .
C64 C62 H62 107.3 . .
C62 C63 H63A 109.5 . .
C62 C63 H63B 109.5 . .
H63A C63 H63B 109.5 . .
C62 C63 H63C 109.5 . .
H63A C63 H63C 109.5 . .
H63B C63 H63C 109.5 . .
C62 C64 H64A 109.5 . .
C62 C64 H64B 109.5 . .
H64A C64 H64B 109.5 . .
C62 C64 H64C 109.5 . .
H64A C64 H64C 109.5 . .
H64B C64 H64C 109.5 . .
N6 C65 N5 109.5(4) . .
N6 C65 C66 125.9(4) . .
N5 C65 C66 124.5(4) . .
N6 C65 Al3 54.8(2) . .
N5 C65 Al3 54.9(2) . .
C66 C65 Al3 172.0(3) . .
C67 C66 C71 117.6(4) . .
C67 C66 C65 119.8(4) . .
C71 C66 C65 122.6(4) . .
C68 C67 C66 120.8(4) . .
C68 C67 H67 119.6 . .
C66 C67 H67 119.6 . .
C69 C68 C67 121.2(4) . .
C69 C68 H68 119.4 . .
C67 C68 H68 119.4 . .
C68 C69 C70 117.9(5) . .
C68 C69 C72 121.8(5) . .
C70 C69 C72 120.3(5) . .
C71 C70 C69 121.2(5) . .
C71 C70 H70 119.4 . .
C69 C70 H70 119.4 . .
C70 C71 C66 121.3(4) . .
C70 C71 H71 119.3 . .
C66 C71 H71 119.3 . .
C69 C72 H72A 109.5 . .
C69 C72 H72B 109.5 . .
H72A C72 H72B 109.5 . .
C69 C72 H72C 109.5 . .
H72A C72 H72C 109.5 . .
H72B C72 H72C 109.5 . .
C78 C73 C74 122.2(4) . .
C78 C73 N5 118.7(4) . .
C74 C73 N5 119.1(4) . .
C75 C74 C73 117.1(5) . .
C75 C74 C79 120.5(5) . .
C73 C74 C79 122.3(4) . .
C76 C75 C74 121.5(5) . .
C76 C75 H75 119.3 . .
C74 C75 H75 119.3 . .
C77 C76 C75 120.3(5) . .
C77 C76 H76 119.9 . .
C75 C76 H76 119.9 . .
C76 C77 C78 120.7(5) . .
C76 C77 H77 119.6 . .
C78 C77 H77 119.6 . .
C73 C78 C77 118.0(5) . .
C73 C78 C82 122.1(4) . .
C77 C78 C82 119.9(4) . .
C74 C79 C80 114.7(5) . .
C74 C79 C81 109.6(5) . .
C80 C79 C81 109.3(5) . .
C74 C79 H79 107.7 . .
C80 C79 H79 107.7 . .
C81 C79 H79 107.7 . .
C79 C80 H80A 109.5 . .
C79 C80 H80B 109.5 . .
H80A C80 H80B 109.5 . .
C79 C80 H80C 109.5 . .
H80A C80 H80C 109.5 . .
H80B C80 H80C 109.5 . .
C79 C81 H81A 109.5 . .
C79 C81 H81B 109.5 . .
H81A C81 H81B 109.5 . .
C79 C81 H81C 109.5 . .
H81A C81 H81C 109.5 . .
H81B C81 H81C 109.5 . .
C84 C82 C78 110.9(5) . .
C84 C82 C83 108.4(5) . .
C78 C82 C83 112.8(5) . .
C84 C82 H82 108.2 . .
C78 C82 H82 108.2 . .
C83 C82 H82 108.2 . .
C82 C83 H83A 109.5 . .
C82 C83 H83B 109.5 . .
H83A C83 H83B 109.5 . .
C82 C83 H83C 109.5 . .
H83A C83 H83C 109.5 . .
H83B C83 H83C 109.5 . .
C82 C84 H84A 109.5 . .
C82 C84 H84B 109.5 . .
H84A C84 H84B 109.5 . .
C82 C84 H84C 109.5 . .
H84A C84 H84C 109.5 . .
H84B C84 H84C 109.5 . .
C86 C85 C90 120.4(4) . .
C86 C85 N6 118.4(4) . .
C90 C85 N6 121.1(4) . .
C87 C86 C85 119.1(4) . .
C87 C86 C91 119.1(4) . .
C85 C86 C91 121.7(4) . .
C86 C87 C88 120.8(4) . .
C86 C87 H87 119.6 . .
C88 C87 H87 119.6 . .
C89 C88 C87 119.8(5) . .
C89 C88 H88 120.1 . .
C87 C88 H88 120.1 . .
C88 C89 C90 122.2(5) . .
C88 C89 H89 118.9 . .
C90 C89 H89 118.9 . .
C89 C90 C85 117.7(4) . .
C89 C90 C94 119.8(5) . .
C85 C90 C94 122.5(4) . .
C92 C91 C86 112.2(4) . .
C92 C91 C93 108.1(5) . .
C86 C91 C93 112.0(5) . .
C92 C91 H91 108.1 . .
C86 C91 H91 108.1 . .
C93 C91 H91 108.1 . .
C91 C92 H92A 109.5 . .
C91 C92 H92B 109.5 . .
H92A C92 H92B 109.5 . .
C91 C92 H92C 109.5 . .
H92A C92 H92C 109.5 . .
H92B C92 H92C 109.5 . .
C91 C93 H93A 109.5 . .
C91 C93 H93B 109.5 . .
H93A C93 H93B 109.5 . .
C91 C93 H93C 109.5 . .
H93A C93 H93C 109.5 . .
H93B C93 H93C 109.5 . .
C96 C94 C90 110.5(5) . .
C96 C94 C95 111.6(6) . .
C90 C94 C95 110.2(6) . .
C96 C94 H94 108.1 . .
C90 C94 H94 108.1 . .
C95 C94 H94 108.1 . .
C94 C95 H95A 109.5 . .
C94 C95 H95B 109.5 . .
H95A C95 H95B 109.5 . .
C94 C95 H95C 109.5 . .
H95A C95 H95C 109.5 . .
H95B C95 H95C 109.5 . .
C94 C96 H96A 109.5 . .
C94 C96 H96B 109.5 . .
H96A C96 H96B 109.5 . .
C94 C96 H96C 109.5 . .
H96A C96 H96C 109.5 . .
H96B C96 H96C 109.5 . .
N8 C97 N7 109.0(4) . .
N8 C97 C98 125.7(4) . .
N7 C97 C98 125.2(4) . .
N8 C97 Al4 54.9(2) . .
N7 C97 Al4 54.5(2) . .
C98 C97 Al4 172.1(3) . .
C99 C98 C103 116.6(5) . .
C99 C98 C97 119.8(5) . .
C103 C98 C97 123.4(4) . .
C98 C99 C100 121.4(6) . .
C98 C99 H99 119.3 . .
C100 C99 H99 119.3 . .
C101 C100 C99 122.1(6) . .
C101 C100 H100 118.9 . .
C99 C100 H100 118.9 . .
C100 C101 C102 116.7(5) . .
C100 C101 C104 121.5(5) . .
C102 C101 C104 121.7(6) . .
C101 C102 C103 121.6(6) . .
C101 C102 H102 119.2 . .
C103 C102 H102 119.2 . .
C98 C103 C102 121.3(5) . .
C98 C103 H103 119.3 . .
C102 C103 H103 119.3 . .
C101 C104 H10A 109.5 . .
C101 C104 H10B 109.5 . .
H10A C104 H10B 109.5 . .
C101 C104 H10C 109.5 . .
H10A C104 H10C 109.5 . .
H10B C104 H10C 109.5 . .
C106 C105 C110 121.3(4) . .
C106 C105 N7 119.7(4) . .
C110 C105 N7 118.8(4) . .
C105 C106 C107 117.8(5) . .
C105 C106 C111 122.8(4) . .
C107 C106 C111 119.4(5) . .
C108 C107 C106 121.7(5) . .
C108 C107 H107 119.2 . .
C106 C107 H107 119.2 . .
C109 C108 C107 119.6(5) . .
C109 C108 H108 120.2 . .
C107 C108 H108 120.2 . .
C108 C109 C110 121.5(5) . .
C108 C109 H109 119.3 . .
C110 C109 H109 119.3 . .
C109 C110 C105 118.2(5) . .
C109 C110 C114 120.1(4) . .
C105 C110 C114 121.7(4) . .
C106 C111 C112 110.7(5) . .
C106 C111 C113 112.3(5) . .
C112 C111 C113 110.4(6) . .
C106 C111 H111 107.7 . .
C112 C111 H111 107.7 . .
C113 C111 H111 107.7 . .
C111 C112 H11A 109.5 . .
C111 C112 H11B 109.5 . .
H11A C112 H11B 109.5 . .
C111 C112 H11C 109.5 . .
H11A C112 H11C 109.5 . .
H11B C112 H11C 109.5 . .
C111 C113 H11D 109.5 . .
C111 C113 H11E 109.5 . .
H11D C113 H11E 109.5 . .
C111 C113 H11F 109.5 . .
H11D C113 H11F 109.5 . .
H11E C113 H11F 109.5 . .
C116 C114 C110 111.5(5) . .
C116 C114 C115 111.4(5) . .
C110 C114 C115 111.0(5) . .
C116 C114 H114 107.6 . .
C110 C114 H114 107.6 . .
C115 C114 H114 107.6 . .
C114 C115 H11G 109.5 . .
C114 C115 H11H 109.5 . .
H11G C115 H11H 109.5 . .
C114 C115 H11I 109.5 . .
H11G C115 H11I 109.5 . .
H11H C115 H11I 109.5 . .
C114 C116 H11J 109.5 . .
C114 C116 H11K 109.5 . .
H11J C116 H11K 109.5 . .
C114 C116 H11L 109.5 . .
H11J C116 H11L 109.5 . .
H11K C116 H11L 109.5 . .
C122 C117 C118 121.0(4) . .
C122 C117 N8 118.5(4) . .
C118 C117 N8 120.1(4) . .
C119 C118 C117 117.4(5) . .
C119 C118 C123 119.9(5) . .
C117 C118 C123 122.7(4) . .
C120 C119 C118 122.1(5) . .
C120 C119 H119 118.9 . .
C118 C119 H119 118.9 . .
C119 C120 C121 120.2(5) . .
C119 C120 H120 119.9 . .
C121 C120 H120 119.9 . .
C120 C121 C122 120.9(5) . .
C120 C121 H121 119.5 . .
C122 C121 H121 119.5 . .
C121 C122 C117 118.3(5) . .
C121 C122 C126 119.4(5) . .
C117 C122 C126 122.2(4) . .
C118 C123 C124 111.1(5) . .
C118 C123 C125 111.1(5) . .
C124 C123 C125 111.2(6) . .
C118 C123 H123 107.8 . .
C124 C123 H123 107.8 . .
C125 C123 H123 107.8 . .
C123 C124 H12A 109.5 . .
C123 C124 H12B 109.5 . .
H12A C124 H12B 109.5 . .
C123 C124 H12C 109.5 . .
H12A C124 H12C 109.5 . .
H12B C124 H12C 109.5 . .
C123 C125 H12D 109.5 . .
C123 C125 H12E 109.5 . .
H12D C125 H12E 109.5 . .
C123 C125 H12F 109.5 . .
H12D C125 H12F 109.5 . .
H12E C125 H12F 109.5 . .
C127 C126 C128 108.0(5) . .
C127 C126 C122 111.2(6) . .
C128 C126 C122 112.7(5) . .
C127 C126 H126 108.3 . .
C128 C126 H126 108.3 . .
C122 C126 H126 108.3 . .
C126 C127 H12G 109.5 . .
C126 C127 H12H 109.5 . .
H12G C127 H12H 109.5 . .
C126 C127 H12I 109.5 . .
H12G C127 H12I 109.5 . .
H12H C127 H12I 109.5 . .
C126 C128 H12J 109.5 . .
C126 C128 H12K 109.5 . .
H12J C128 H12K 109.5 . .
C126 C128 H12L 109.5 . .
H12J C128 H12L 109.5 . .
H12K C128 H12L 109.5 . .
C130 C129 C134 121.7(11) . .
C130 C129 H129 119.1 . .
C134 C129 H129 119.1 . .
C129 C130 C131 123.7(10) . .
C129 C130 H130 118.1 . .
C131 C130 H130 118.1 . .
C130 C131 C132 119.1(8) . .
C130 C131 H131 120.5 . .
C132 C131 H131 120.5 . .
C131 C132 C133 117.6(8) . .
C131 C132 H132 121.2 . .
C133 C132 H132 121.2 . .
C134 C133 C132 114.8(7) . .
C134 C133 H133 122.6 . .
C132 C133 H133 122.6 . .
C129 C134 C133 122.9(9) . .
C129 C134 H134 118.6 . .
C133 C134 H134 118.6 . .
C136 C135 C140 119.7(12) . .
C136 C135 H135 120.2 . .
C140 C135 H135 120.2 . .
C135 C136 C137 123.1(10) . .
C135 C136 H136 118.5 . .
C137 C136 H136 118.5 . .
C136 C137 C138 120.6(10) . .
C136 C137 H137 119.7 . .
C138 C137 H137 119.7 . .
C137 C138 C139 116.7(10) . .
C137 C138 H138 121.6 . .
C139 C138 H138 121.6 . .
C140 C139 C138 118.7(8) . .
C140 C139 H139 120.7 . .
C138 C139 H139 120.7 . .
C135 C140 C139 121.3(11) . .
C135 C140 H140 119.4 . .
C139 C140 H140 119.4 . .
C143 C141 C142 118.8(9) 2_765 .
C143 C141 H141 120.6 2_765 .
C142 C141 H141 120.6 . .
C143 C142 C141 119.7(8) . .
C143 C142 H142 120.1 . .
C141 C142 H142 120.1 . .
C141 C143 C142 121.4(8) 2_765 .
C141 C143 H143 119.3 2_765 .
C142 C143 H143 119.3 . .
C145 C144 C146 116.6(12) . 2_774
C145 C144 H144 121.7 . .
C146 C144 H144 121.7 2_774 .
C144 C145 C146 135.8(10) . .
C144 C145 H145 112.1 . .
C146 C145 H145 112.1 . .
C145 C146 C144 107.4(11) . 2_774
C145 C146 H146 126.3 . .
C144 C146 H146 126.3 2_774 .

loop_
_geom_bond_atom_site_label_1
_geom_bond_atom_site_label_2
_geom_bond_distance
_geom_bond_site_symmetry_2
Al1 N1 1.944(4) .
Al1 N2 1.961(4) .
Al1 C1 2.399(5) .
Al1 Al1 2.630(3) 2_665
Al1 H1A 1.53(5) .
N1 C1 1.343(5) .
N1 C9 1.433(5) .
C1 N2 1.337(5) .
C1 C2 1.477(6) .
Al2 N3 1.950(4) .
Al2 N4 1.963(4) .
Al2 C33 2.389(5) .
Al2 Al2 2.633(3) 2_775
Al2 H2A 1.62(6) .
N2 C21 1.435(5) .
C2 C3 1.393(6) .
C2 C7 1.399(7) .
Al3 N6 1.955(4) .
Al3 N5 1.958(4) .
Al3 C65 2.392(5) .
Al3 Al3 2.631(3) 2_566
Al3 H3A 1.52(5) .
N3 C33 1.337(6) .
N3 C41 1.429(5) .
C3 C4 1.379(7) .
C3 H3 0.9500 .
Al4 N7 1.939(4) .
Al4 N8 1.949(4) .
Al4 C97 2.382(5) .
Al4 Al4 2.607(3) 2_676
Al4 H4A 1.59(5) .
N4 C33 1.338(5) .
N4 C53 1.433(6) .
C4 C5 1.392(7) .
C4 H4 0.9500 .
N5 C65 1.340(5) .
N5 C73 1.439(5) .
C5 C6 1.390(7) .
C5 C8 1.511(7) .
N6 C65 1.338(6) .
N6 C85 1.422(6) .
C6 C7 1.375(7) .
C6 H6 0.9500 .
N7 C97 1.349(6) .
N7 C105 1.426(6) .
C7 H7 0.9500 .
N8 C97 1.326(5) .
N8 C117 1.429(6) .
C8 H8A 0.9800 .
C8 H8B 0.9800 .
C8 H8C 0.9800 .
C9 C14 1.401(6) .
C9 C10 1.401(6) .
C10 C11 1.400(7) .
C10 C15 1.514(7) .
C11 C12 1.372(7) .
C11 H11 0.9500 .
C12 C13 1.361(7) .
C12 H12 0.9500 .
C13 C14 1.400(7) .
C13 H13 0.9500 .
C14 C18 1.498(7) .
C15 C16 1.515(8) .
C15 C17 1.520(7) .
C15 H15 1.0000 .
C16 H16A 0.9800 .
C16 H16B 0.9800 .
C16 H16C 0.9800 .
C17 H17A 0.9800 .
C17 H17B 0.9800 .
C17 H17C 0.9800 .
C18 C20 1.518(8) .
C18 C19 1.522(9) .
C18 H18 1.0000 .
C19 H19A 0.9800 .
C19 H19B 0.9800 .
C19 H19C 0.9800 .
C20 H20A 0.9800 .
C20 H20B 0.9800 .
C20 H20C 0.9800 .
C21 C22 1.396(6) .
C21 C26 1.406(6) .
C22 C23 1.409(6) .
C22 C27 1.507(7) .
C23 C24 1.376(7) .
C23 H23 0.9500 .
C24 C25 1.378(7) .
C24 H24 0.9500 .
C25 C26 1.401(6) .
C25 H25 0.9500 .
C26 C30 1.523(7) .
C27 C28 1.522(7) .
C27 C29 1.535(7) .
C27 H27 1.0000 .
C28 H28A 0.9800 .
C28 H28B 0.9800 .
C28 H28C 0.9800 .
C29 H29A 0.9800 .
C29 H29B 0.9800 .
C29 H29C 0.9800 .
C30 C31 1.513(7) .
C30 C32 1.525(7) .
C30 H30 1.0000 .
C31 H31A 0.9800 .
C31 H31B 0.9800 .
C31 H31C 0.9800 .
C32 H32A 0.9800 .
C32 H32B 0.9800 .
C32 H32C 0.9800 .
C33 C34 1.485(7) .
C34 C39 1.386(6) .
C34 C35 1.391(6) .
C35 C36 1.377(7) .
C35 H35 0.9500 .
C36 C37 1.392(7) .
C36 H36 0.9500 .
C37 C38 1.389(7) .
C37 C40 1.508(7) .
C38 C39 1.378(7) .
C38 H38 0.9500 .
C39 H39 0.9500 .
C40 H40A 0.9800 .
C40 H40B 0.9800 .
C40 H40C 0.9800 .
C41 C46 1.399(6) .
C41 C42 1.413(6) .
C42 C43 1.381(7) .
C42 C47 1.528(7) .
C43 C44 1.373(7) .
C43 H43 0.9500 .
C44 C45 1.391(7) .
C44 H44 0.9500 .
C45 C46 1.385(6) .
C45 H45 0.9500 .
C46 C50 1.533(7) .
C47 C49 1.526(9) .
C47 C48 1.532(9) .
C47 H47 1.0000 .
C48 H48A 0.9800 .
C48 H48B 0.9800 .
C48 H48C 0.9800 .
C49 H49A 0.9800 .
C49 H49B 0.9800 .
C49 H49C 0.9800 .
C50 C52 1.523(8) .
C50 C51 1.526(8) .
C50 H50 1.0000 .
C51 H51A 0.9800 .
C51 H51B 0.9800 .
C51 H51C 0.9800 .
C52 H52A 0.9800 .
C52 H52B 0.9800 .
C52 H52C 0.9800 .
C53 C54 1.392(6) .
C53 C58 1.412(7) .
C54 C55 1.399(7) .
C54 C59 1.499(7) .
C55 C56 1.369(8) .
C55 H55 0.9500 .
C56 C57 1.379(8) .
C56 H56 0.9500 .
C57 C58 1.395(7) .
C57 H57 0.9500 .
C58 C62 1.514(7) .
C59 C61 1.513(8) .
C59 C60 1.535(8) .
C59 H59 1.0000 .
C60 H60A 0.9800 .
C60 H60B 0.9800 .
C60 H60C 0.9800 .
C61 H61A 0.9800 .
C61 H61B 0.9800 .
C61 H61C 0.9800 .
C62 C63 1.512(8) .
C62 C64 1.516(7) .
C62 H62 1.0000 .
C63 H63A 0.9800 .
C63 H63B 0.9800 .
C63 H63C 0.9800 .
C64 H64A 0.9800 .
C64 H64B 0.9800 .
C64 H64C 0.9800 .
C65 C66 1.479(6) .
C66 C67 1.390(6) .
C66 C71 1.392(6) .
C67 C68 1.383(7) .
C67 H67 0.9500 .
C68 C69 1.378(7) .
C68 H68 0.9500 .
C69 C70 1.390(7) .
C69 C72 1.509(7) .
C70 C71 1.366(7) .
C70 H70 0.9500 .
C71 H71 0.9500 .
C72 H72A 0.9800 .
C72 H72B 0.9800 .
C72 H72C 0.9800 .
C73 C78 1.388(6) .
C73 C74 1.395(6) .
C74 C75 1.390(7) .
C74 C79 1.511(7) .
C75 C76 1.372(7) .
C75 H75 0.9500 .
C76 C77 1.367(7) .
C76 H76 0.9500 .
C77 C78 1.394(7) .
C77 H77 0.9500 .
C78 C82 1.505(7) .
C79 C80 1.517(8) .
C79 C81 1.521(9) .
C79 H79 1.0000 .
C80 H80A 0.9800 .
C80 H80B 0.9800 .
C80 H80C 0.9800 .
C81 H81A 0.9800 .
C81 H81B 0.9800 .
C81 H81C 0.9800 .
C82 C84 1.484(9) .
C82 C83 1.559(9) .
C82 H82 1.0000 .
C83 H83A 0.9800 .
C83 H83B 0.9800 .
C83 H83C 0.9800 .
C84 H84A 0.9800 .
C84 H84B 0.9800 .
C84 H84C 0.9800 .
C85 C86 1.404(6) .
C85 C90 1.411(7) .
C86 C87 1.383(7) .
C86 C91 1.525(7) .
C87 C88 1.386(8) .
C87 H87 0.9500 .
C88 C89 1.359(8) .
C88 H88 0.9500 .
C89 C90 1.395(7) .
C89 H89 0.9500 .
C90 C94 1.521(7) .
C91 C92 1.515(8) .
C91 C93 1.527(9) .
C91 H91 1.0000 .
C92 H92A 0.9800 .
C92 H92B 0.9800 .
C92 H92C 0.9800 .
C93 H93A 0.9800 .
C93 H93B 0.9800 .
C93 H93C 0.9800 .
C94 C96 1.504(9) .
C94 C95 1.538(10) .
C94 H94 1.0000 .
C95 H95A 0.9800 .
C95 H95B 0.9800 .
C95 H95C 0.9800 .
C96 H96A 0.9800 .
C96 H96B 0.9800 .
C96 H96C 0.9800 .
C97 C98 1.481(6) .
C98 C99 1.353(7) .
C98 C103 1.358(8) .
C99 C100 1.387(9) .
C99 H99 0.9500 .
C100 C101 1.340(9) .
C100 H100 0.9500 .
C101 C102 1.352(8) .
C101 C104 1.508(7) .
C102 C103 1.391(8) .
C102 H102 0.9500 .
C103 H103 0.9500 .
C104 H10A 0.9800 .
C104 H10B 0.9800 .
C104 H10C 0.9800 .
C105 C106 1.395(7) .
C105 C110 1.406(6) .
C106 C107 1.402(7) .
C106 C111 1.513(7) .
C107 C108 1.377(8) .
C107 H107 0.9500 .
C108 C109 1.369(8) .
C108 H108 0.9500 .
C109 C110 1.398(7) .
C109 H109 0.9500 .
C110 C114 1.519(7) .
C111 C112 1.521(9) .
C111 C113 1.526(9) .
C111 H111 1.0000 .
C112 H11A 0.9800 .
C112 H11B 0.9800 .
C112 H11C 0.9800 .
C113 H11D 0.9800 .
C113 H11E 0.9800 .
C113 H11F 0.9800 .
C114 C116 1.506(8) .
C114 C115 1.524(8) .
C114 H114 1.0000 .
C115 H11G 0.9800 .
C115 H11H 0.9800 .
C115 H11I 0.9800 .
C116 H11J 0.9800 .
C116 H11K 0.9800 .
C116 H11L 0.9800 .
C117 C122 1.404(7) .
C117 C118 1.409(6) .
C118 C119 1.399(7) .
C118 C123 1.515(7) .
C119 C120 1.353(8) .
C119 H119 0.9500 .
C120 C121 1.378(8) .
C120 H120 0.9500 .
C121 C122 1.393(7) .
C121 H121 0.9500 .
C122 C126 1.537(7) .
C123 C124 1.528(9) .
C123 C125 1.528(9) .
C123 H123 1.0000 .
C124 H12A 0.9800 .
C124 H12B 0.9800 .
C124 H12C 0.9800 .
C125 H12D 0.9800 .
C125 H12E 0.9800 .
C125 H12F 0.9800 .
C126 C127 1.492(9) .
C126 C128 1.523(8) .
C126 H126 1.0000 .
C127 H12G 0.9800 .
C127 H12H 0.9800 .
C127 H12I 0.9800 .
C128 H12J 0.9800 .
C128 H12K 0.9800 .
C128 H12L 0.9800 .
C129 C130 1.264(11) .
C129 C134 1.278(12) .
C129 H129 0.9500 .
C130 C131 1.318(10) .
C130 H130 0.9500 .
C131 C132 1.384(11) .
C131 H131 0.9500 .
C132 C133 1.445(12) .
C132 H132 0.9500 .
C133 C134 1.385(12) .
C133 H133 0.9500 .
C134 H134 0.9500 .
C135 C136 1.300(14) .
C135 C140 1.344(14) .
C135 H135 0.9500 .
C136 C137 1.334(13) .
C136 H136 0.9500 .
C137 C138 1.372(12) .
C137 H137 0.9500 .
C138 C139 1.424(13) .
C138 H138 0.9500 .
C139 C140 1.360(12) .
C139 H139 0.9500 .
C140 H140 0.9500 .
C141 C143 1.353(11) 2_765
C141 C142 1.400(5) .
C141 H141 0.9500 .
C142 C143 1.382(5) .
C142 H142 0.9500 .
C143 C141 1.353(11) 2_765
C143 H143 0.9500 .
C144 C145 1.392(5) .
C144 C146 1.408(5) 2_774
C144 H144 0.9500 .
C145 C146 1.403(5) .
C145 H145 0.9500 .
C146 C144 1.408(5) 2_774
C146 H146 0.9500 .
